data_7047471
loop_
_publ_author_name
'Raeder, Jan'
'Reiners, Matthias'
'Baumgarten, Robert'
'M\"unster, Katharina'
'Baabe, Dirk'
'Freytag, Matthias'
'Jones, Peter G.'
'Walter, Marc D.'

_publ_section_title
;
 Synthesis and molecular structure of pentadienyl complexes of the
 rare-earth metals.
;
_journal_issue 41
_journal_name_full 'Dalton transactions (Cambridge, England : 2003)'
_journal_page_first 14468
_journal_page_last 14482
_journal_paper_doi 10.1039/c8dt03123a
_journal_volume 47
_journal_year 2018
_chemical_formula_sum 'C34 H62 O2 Sm'
_chemical_formula_weight 653.19
_space_group_IT_number 4
_space_group_name_Hall 'P 2yb'
_space_group_name_H-M_alt 'P 1 21 1'
_symmetry_cell_setting monoclinic
_symmetry_space_group_name_Hall 'P 2yb'
_symmetry_space_group_name_H-M 'P 1 21 1'
_atom_sites_solution_hydrogens geom
_atom_sites_solution_primary direct
_atom_sites_solution_secondary difmap
_audit_creation_method SHELXL-97
_audit_update_record
;
2018-07-12 deposited with the CCDC.
2018-08-29 downloaded from the CCDC.
;
_cell_angle_alpha 90.00
_cell_angle_beta 114.220(4)
_cell_angle_gamma 90.00
_cell_formula_units_Z 2
_cell_length_a 9.4134(3)
_cell_length_b 19.5281(6)
_cell_length_c 10.0081(4)
_cell_measurement_reflns_used 18364
_cell_measurement_temperature 100(2)
_cell_measurement_theta_max 27.4800
_cell_measurement_theta_min 2.5100
_cell_volume 1677.81(11)
_computing_cell_refinement 'CrysAlisPro 1.171.38.43 (Rigaku OD, 2015)'
_computing_data_collection 'CrysAlisPro 1.171.38.43 (Rigaku OD, 2015)'
_computing_data_reduction 'CrysAlisPro 1.171.38.43 (Rigaku OD, 2015)'
_computing_molecular_graphics 'Siemens XP'
_computing_publication_material SHELXL-97
_computing_structure_refinement 'SHELXL-97 (Sheldrick, 1997)'
_computing_structure_solution 'SHELXS-97 (Sheldrick, 1990)'
_diffrn_ambient_temperature 100(2)
_diffrn_detector_area_resol_mean 16.1419
_diffrn_measured_fraction_theta_full 0.995
_diffrn_measured_fraction_theta_max 0.995
_diffrn_measurement_device_type 'Oxford Diffraction Xcalibur, Eos'
_diffrn_measurement_method \w-scan
_diffrn_radiation_monochromator graphite
_diffrn_radiation_type MoK\a
_diffrn_radiation_wavelength 0.71073
_diffrn_reflns_av_R_equivalents 0.0740
_diffrn_reflns_av_sigmaI/netI 0.0470
_diffrn_reflns_limit_h_max 13
_diffrn_reflns_limit_h_min -13
_diffrn_reflns_limit_k_max 27
_diffrn_reflns_limit_k_min -27
_diffrn_reflns_limit_l_max 14
_diffrn_reflns_limit_l_min -14
_diffrn_reflns_number 89769
_diffrn_reflns_theta_full 30.03
_diffrn_reflns_theta_max 30.03
_diffrn_reflns_theta_min 2.37
_diffrn_source 'fine-focus sealed X-ray tube'
_exptl_absorpt_coefficient_mu 1.775
_exptl_absorpt_correction_T_max 1.00000
_exptl_absorpt_correction_T_min 0.79148
_exptl_absorpt_correction_type multi-scan
_exptl_absorpt_process_details
; 
CrysAlisPro 1.171.38.43 (Rigaku Oxford Diffraction, 2015) 
Empirical absorption correction using spherical harmonics, 
 implemented in SCALE3 ABSPACK scaling algorithm. 
;
_exptl_crystal_colour purple
_exptl_crystal_density_diffrn 1.293
_exptl_crystal_density_method 'not measured'
_exptl_crystal_description irregular
_exptl_crystal_F_000 688
_exptl_crystal_size_max 0.4
_exptl_crystal_size_mid 0.2
_exptl_crystal_size_min 0.1
_refine_diff_density_max 1.596
_refine_diff_density_min -0.860
_refine_diff_density_rms 0.098
_refine_ls_abs_structure_details 'Flack H D (1983), Acta Cryst. A39, 876-881'
_refine_ls_abs_structure_Flack -0.025(8)
_refine_ls_extinction_method none
_refine_ls_goodness_of_fit_ref 1.048
_refine_ls_hydrogen_treatment mixed
_refine_ls_matrix_type full
_refine_ls_number_parameters 386
_refine_ls_number_reflns 9685
_refine_ls_number_restraints 30
_refine_ls_restrained_S_all 1.046
_refine_ls_R_factor_all 0.0376
_refine_ls_R_factor_gt 0.0288
_refine_ls_shift/su_max 0.001
_refine_ls_shift/su_mean 0.000
_refine_ls_structure_factor_coef Fsqd
_refine_ls_weighting_details 'calc w=1/[\s^2^(Fo^2^)+(0.0241P)^2^+0.3501P] where P=(Fo^2^+2Fc^2^)/3'
_refine_ls_weighting_scheme calc
_refine_ls_wR_factor_gt 0.0546
_refine_ls_wR_factor_ref 0.0581
_reflns_number_gt 8704
_reflns_number_total 9685
_reflns_threshold_expression >2sigma(I)
_cod_data_source_file c8dt03123a2.cif
_cod_data_source_block ra18ra
_cod_depositor_comments 'Adding full bibliography for 7047466--7047481.cif.'
_cod_original_cell_volume 1677.81(10)
_cod_original_sg_symbol_H-M 'P 21'
_cod_database_code 7047471

loop_
_symmetry_equiv_pos_as_xyz
'x, y, z'
'-x, y+1/2, -z'

loop_
_atom_site_label
_atom_site_type_symbol
_atom_site_fract_x
_atom_site_fract_y
_atom_site_fract_z
_atom_site_U_iso_or_equiv
_atom_site_adp_type
_atom_site_occupancy
_atom_site_symmetry_multiplicity
_atom_site_calc_flag
_atom_site_refinement_flags
Sm1 Sm 0.437886(12) 0.505518(10) 0.382303(12) 0.01170(3) Uani 1 1 d .
C1 C 0.1271(4) 0.55100(16) 0.1946(3) 0.0177(6) Uani 1 1 d D
H1A H 0.115(3) 0.5219(13) 0.264(2) 0.010(8) Uiso 1 1 d D
H1B H 0.070(3) 0.5418(16) 0.096(2) 0.016(9) Uiso 1 1 d D
C2 C 0.2024(3) 0.61227(15) 0.2405(3) 0.0154(6) Uani 1 1 d .
C3 C 0.2934(5) 0.6322(2) 0.3891(5) 0.0145(9) Uani 1 1 d D
H3 H 0.333(3) 0.6723(13) 0.401(3) 0.002(8) Uiso 1 1 d D
C4 C 0.3074(3) 0.60331(15) 0.5244(3) 0.0157(6) Uani 1 1 d .
C5 C 0.2576(4) 0.53988(16) 0.5461(3) 0.0182(6) Uani 1 1 d D
H5A H 0.191(3) 0.5102(18) 0.473(3) 0.019(7) Uiso 1 1 d D
H5B H 0.274(3) 0.5291(14) 0.641(2) 0.015(9) Uiso 1 1 d D
C6 C 0.1915(4) 0.66549(17) 0.1221(3) 0.0195(6) Uani 1 1 d .
C7 C 0.1040(4) 0.63911(18) -0.0350(3) 0.0261(7) Uani 1 1 d .
H7A H 0.1038 0.6745 -0.1044 0.039 Uiso 1 1 calc R
H7B H -0.0036 0.6280 -0.0519 0.039 Uiso 1 1 calc R
H7C H 0.1557 0.5979 -0.0491 0.039 Uiso 1 1 calc R
C8 C 0.1040(4) 0.72893(17) 0.1408(4) 0.0244(7) Uani 1 1 d .
H8A H 0.1002 0.7640 0.0693 0.037 Uiso 1 1 calc R
H8B H 0.1585 0.7472 0.2401 0.037 Uiso 1 1 calc R
H8C H -0.0023 0.7159 0.1250 0.037 Uiso 1 1 calc R
C9 C 0.3543(4) 0.68830(19) 0.1381(4) 0.0280(8) Uani 1 1 d .
H9A H 0.4146 0.6481 0.1337 0.042 Uiso 1 1 calc R
H9B H 0.4082 0.7115 0.2324 0.042 Uiso 1 1 calc R
H9C H 0.3438 0.7198 0.0584 0.042 Uiso 1 1 calc R
C10 C 0.3890(4) 0.65061(16) 0.6592(3) 0.0190(6) Uani 1 1 d .
C11 C 0.2784(4) 0.71091(17) 0.6448(4) 0.0250(7) Uani 1 1 d .
H11A H 0.1791 0.6934 0.6405 0.038 Uiso 1 1 calc R
H11B H 0.2602 0.7365 0.5550 0.038 Uiso 1 1 calc R
H11C H 0.3255 0.7412 0.7297 0.038 Uiso 1 1 calc R
C12 C 0.5453(4) 0.67833(18) 0.6679(4) 0.0253(7) Uani 1 1 d .
H12A H 0.5935 0.7069 0.7555 0.038 Uiso 1 1 calc R
H12B H 0.5275 0.7058 0.5805 0.038 Uiso 1 1 calc R
H12C H 0.6145 0.6400 0.6733 0.038 Uiso 1 1 calc R
C13 C 0.4201(4) 0.61535(17) 0.8056(4) 0.0250(7) Uani 1 1 d .
H13A H 0.4911 0.5766 0.8194 0.037 Uiso 1 1 calc R
H13B H 0.3217 0.5987 0.8050 0.037 Uiso 1 1 calc R
H13C H 0.4676 0.6482 0.8858 0.037 Uiso 1 1 calc R
C14 C 0.4277(4) 0.37165(16) 0.5153(3) 0.0178(6) Uani 1 1 d D
H14A H 0.411(4) 0.3634(19) 0.600(3) 0.028(11) Uiso 1 1 d D
H14B H 0.529(2) 0.3788(16) 0.525(3) 0.012(8) Uiso 1 1 d D
C15 C 0.3038(5) 0.3682(2) 0.3811(5) 0.0123(8) Uani 1 1 d .
C16 C 0.3068(3) 0.38173(15) 0.2418(3) 0.0146(6) Uani 1 1 d D
H16 H 0.214(3) 0.3779(16) 0.171(3) 0.003(7) Uiso 1 1 d D
C17 C 0.4352(3) 0.38663(14) 0.2014(3) 0.0129(5) Uani 1 1 d .
C18 C 0.5898(3) 0.39360(16) 0.2932(3) 0.0149(6) Uani 1 1 d D
H18A H 0.664(3) 0.3999(19) 0.256(4) 0.028(10) Uiso 1 1 d D
H18B H 0.623(4) 0.3844(19) 0.393(2) 0.031(10) Uiso 1 1 d D
C19 C 0.1440(3) 0.34427(15) 0.3758(3) 0.0155(6) Uani 1 1 d .
C20 C 0.1390(4) 0.34215(18) 0.5273(4) 0.0262(7) Uani 1 1 d .
H20A H 0.0353 0.3275 0.5167 0.039 Uiso 1 1 calc R
H20B H 0.1612 0.3879 0.5715 0.039 Uiso 1 1 calc R
H20C H 0.2172 0.3097 0.5903 0.039 Uiso 1 1 calc R
C21 C 0.1195(4) 0.27084(15) 0.3152(4) 0.0200(6) Uani 1 1 d .
H21A H 0.0213 0.2528 0.3126 0.030 Uiso 1 1 calc R
H21B H 0.2059 0.2419 0.3785 0.030 Uiso 1 1 calc R
H21C H 0.1156 0.2711 0.2159 0.030 Uiso 1 1 calc R
C22 C 0.0045(4) 0.38795(18) 0.2776(4) 0.0270(7) Uani 1 1 d .
H22A H 0.0057 0.3927 0.1806 0.041 Uiso 1 1 calc R
H22B H 0.0114 0.4333 0.3216 0.041 Uiso 1 1 calc R
H22C H -0.0924 0.3656 0.2680 0.041 Uiso 1 1 calc R
C23 C 0.3904(3) 0.38680(15) 0.0332(3) 0.0158(6) Uani 1 1 d .
C24 C 0.3009(4) 0.32041(16) -0.0335(3) 0.0224(7) Uani 1 1 d .
H24A H 0.2044 0.3190 -0.0184 0.034 Uiso 1 1 calc R
H24B H 0.3656 0.2808 0.0141 0.034 Uiso 1 1 calc R
H24C H 0.2756 0.3193 -0.1388 0.034 Uiso 1 1 calc R
C25 C 0.2878(4) 0.44912(16) -0.0382(3) 0.0201(6) Uani 1 1 d .
H25A H 0.3448 0.4912 0.0052 0.030 Uiso 1 1 calc R
H25B H 0.1923 0.4470 -0.0217 0.030 Uiso 1 1 calc R
H25C H 0.2610 0.4489 -0.1437 0.030 Uiso 1 1 calc R
C26 C 0.5307(4) 0.38930(18) -0.0073(4) 0.0228(7) Uani 1 1 d .
H26A H 0.4941 0.3889 -0.1142 0.034 Uiso 1 1 calc R
H26B H 0.5972 0.3493 0.0341 0.034 Uiso 1 1 calc R
H26C H 0.5904 0.4312 0.0322 0.034 Uiso 1 1 calc R
O1 O 0.70487(19) 0.5003(2) 0.62040(19) 0.0184(4) Uani 1 1 d .
C27 C 0.7068(4) 0.48401(16) 0.7609(3) 0.0224(7) Uani 1 1 d .
H27A H 0.5998 0.4746 0.7519 0.027 Uiso 1 1 calc R
H27B H 0.7502 0.5227 0.8297 0.027 Uiso 1 1 calc R
C28 C 0.8088(4) 0.4205(2) 0.8162(4) 0.0286(8) Uani 1 1 d .
H28A H 0.7459 0.3806 0.8204 0.034 Uiso 1 1 calc R
H28B H 0.8920 0.4285 0.9150 0.034 Uiso 1 1 calc R
C29 C 0.8783(4) 0.40878(17) 0.7033(3) 0.0219(7) Uani 1 1 d .
H29A H 0.9906 0.3975 0.7519 0.026 Uiso 1 1 calc R
H29B H 0.8231 0.3716 0.6342 0.026 Uiso 1 1 calc R
C30 C 0.8525(3) 0.47699(17) 0.6265(4) 0.0228(7) Uani 1 1 d .
H30A H 0.9366 0.5095 0.6822 0.027 Uiso 1 1 calc R
H30B H 0.8488 0.4718 0.5267 0.027 Uiso 1 1 calc R
O2 O 0.6503(2) 0.57186(11) 0.3293(2) 0.0179(4) Uani 1 1 d .
C31 C 0.7406(4) 0.62893(16) 0.4150(3) 0.0200(6) Uani 1 1 d .
H31A H 0.7921 0.6164 0.5199 0.024 Uiso 1 1 calc R
H31B H 0.6727 0.6691 0.4047 0.024 Uiso 1 1 calc R
C32 C 0.8610(3) 0.64497(17) 0.3552(4) 0.0228(7) Uani 1 1 d .
H32A H 0.9562 0.6170 0.4037 0.027 Uiso 1 1 calc R
H32B H 0.8895 0.6941 0.3666 0.027 Uiso 1 1 calc R
C33 C 0.7741(4) 0.62553(16) 0.1945(4) 0.0219(7) Uani 1 1 d .
H33A H 0.7005 0.6620 0.1388 0.026 Uiso 1 1 calc R
H33B H 0.8470 0.6161 0.1483 0.026 Uiso 1 1 calc R
C34 C 0.6888(4) 0.56133(15) 0.2043(3) 0.0181(6) Uani 1 1 d .
H34A H 0.5932 0.5549 0.1136 0.022 Uiso 1 1 calc R
H34B H 0.7562 0.5206 0.2194 0.022 Uiso 1 1 calc R

loop_
_atom_site_aniso_label
_atom_site_aniso_U_11
_atom_site_aniso_U_22
_atom_site_aniso_U_33
_atom_site_aniso_U_23
_atom_site_aniso_U_13
_atom_site_aniso_U_12
Sm1 0.01030(5) 0.01126(6) 0.01368(5) 0.00000(11) 0.00506(4) 0.00025(11)
C1 0.0171(14) 0.0187(15) 0.0172(15) 0.0010(12) 0.0071(12) 0.0026(12)
C2 0.0144(14) 0.0164(15) 0.0182(14) 0.0018(11) 0.0096(12) 0.0051(11)
C3 0.0182(19) 0.0083(17) 0.021(2) -0.0011(14) 0.0117(16) -0.0030(14)
C4 0.0138(13) 0.0161(14) 0.0208(15) 0.0005(12) 0.0107(12) 0.0030(11)
C5 0.0195(15) 0.0178(16) 0.0193(15) 0.0006(12) 0.0102(12) -0.0006(12)
C6 0.0195(15) 0.0195(16) 0.0205(15) 0.0051(13) 0.0094(12) 0.0076(12)
C7 0.0287(18) 0.0276(18) 0.0186(16) 0.0084(13) 0.0062(14) 0.0106(14)
C8 0.0278(17) 0.0179(16) 0.0285(18) 0.0045(13) 0.0125(14) 0.0058(13)
C9 0.0231(16) 0.035(2) 0.0301(18) 0.0156(15) 0.0155(15) 0.0073(14)
C10 0.0204(15) 0.0199(16) 0.0198(15) -0.0045(12) 0.0115(13) -0.0014(12)
C11 0.0296(18) 0.0201(16) 0.0302(18) -0.0077(14) 0.0171(15) 0.0009(13)
C12 0.0209(16) 0.0318(19) 0.0242(16) -0.0085(14) 0.0105(13) -0.0063(14)
C13 0.0316(18) 0.0245(17) 0.0210(16) -0.0038(13) 0.0131(14) -0.0001(14)
C14 0.0175(14) 0.0175(15) 0.0184(15) 0.0017(12) 0.0074(12) -0.0027(12)
C15 0.0136(18) 0.0079(18) 0.0154(17) -0.0035(14) 0.0058(15) -0.0007(14)
C16 0.0115(13) 0.0158(14) 0.0140(13) 0.0001(11) 0.0028(11) -0.0014(11)
C17 0.0141(13) 0.0078(12) 0.0169(13) -0.0014(10) 0.0063(11) 0.0002(10)
C18 0.0118(13) 0.0171(15) 0.0184(14) -0.0006(12) 0.0089(12) -0.0002(11)
C19 0.0159(13) 0.0158(14) 0.0187(14) -0.0012(11) 0.0109(12) -0.0040(11)
C20 0.0286(17) 0.0300(19) 0.0271(17) -0.0072(14) 0.0185(15) -0.0103(15)
C21 0.0191(15) 0.0185(15) 0.0272(16) -0.0061(13) 0.0145(13) -0.0075(12)
C22 0.0154(15) 0.0288(18) 0.039(2) 0.0072(15) 0.0133(14) 0.0034(13)
C23 0.0194(14) 0.0163(14) 0.0125(13) -0.0018(11) 0.0073(11) -0.0032(12)
C24 0.0300(17) 0.0187(16) 0.0198(15) -0.0050(12) 0.0116(14) -0.0062(13)
C25 0.0193(14) 0.0216(16) 0.0190(15) 0.0023(12) 0.0076(12) -0.0007(12)
C26 0.0247(16) 0.0260(17) 0.0229(16) -0.0060(13) 0.0149(14) -0.0055(14)
O1 0.0143(7) 0.0224(12) 0.0163(8) 0.0008(15) 0.0042(6) -0.0017(14)
C27 0.0240(15) 0.0270(18) 0.0151(14) -0.0007(11) 0.0069(12) -0.0005(12)
C28 0.0287(18) 0.037(2) 0.0215(17) 0.0087(15) 0.0116(14) 0.0077(15)
C29 0.0144(14) 0.0278(17) 0.0194(15) 0.0005(13) 0.0029(12) 0.0018(12)
C30 0.0132(13) 0.0309(17) 0.0230(16) -0.0009(13) 0.0061(12) -0.0010(12)
O2 0.0189(11) 0.0175(11) 0.0203(11) -0.0018(9) 0.0111(9) -0.0056(9)
C31 0.0212(15) 0.0162(15) 0.0202(15) -0.0038(12) 0.0061(12) -0.0018(12)
C32 0.0140(14) 0.0192(16) 0.0335(18) -0.0051(13) 0.0080(13) -0.0038(12)
C33 0.0202(15) 0.0203(16) 0.0291(17) -0.0001(13) 0.0141(14) -0.0007(13)
C34 0.0198(15) 0.0172(15) 0.0200(15) -0.0024(12) 0.0109(12) -0.0007(12)

loop_
_atom_type_symbol
_atom_type_description
_atom_type_scat_dispersion_real
_atom_type_scat_dispersion_imag
_atom_type_scat_source
C C 0.0033 0.0016 'International Tables Vol C Tables 4.2.6.8 and 6.1.1.4'
H H 0.0000 0.0000 'International Tables Vol C Tables 4.2.6.8 and 6.1.1.4'
O O 0.0106 0.0060 'International Tables Vol C Tables 4.2.6.8 and 6.1.1.4'
Sm Sm -0.1638 3.4418 'International Tables Vol C Tables 4.2.6.8 and 6.1.1.4'

loop_
_geom_angle_atom_site_label_1
_geom_angle_atom_site_label_2
_geom_angle_atom_site_label_3
_geom_angle
O2 Sm1 O1 71.38(7)
O2 Sm1 C16 122.66(7)
O1 Sm1 C16 118.27(11)
O2 Sm1 C3 89.22(10)
O1 Sm1 C3 107.32(12)
C16 Sm1 C3 130.15(11)
O2 Sm1 C5 132.72(8)
O1 Sm1 C5 93.43(8)
C16 Sm1 C5 104.15(9)
C3 Sm1 C5 51.93(11)
O2 Sm1 C1 111.73(8)
O1 Sm1 C1 157.62(9)
C16 Sm1 C1 79.62(9)
C3 Sm1 C1 51.75(11)
C5 Sm1 C1 67.85(9)
O2 Sm1 C4 106.43(7)
O1 Sm1 C4 91.16(9)
C16 Sm1 C4 128.04(8)
C3 Sm1 C4 28.48(11)
C5 Sm1 C4 27.29(8)
C1 Sm1 C4 66.55(8)
O2 Sm1 C17 94.62(7)
O1 Sm1 C17 106.70(9)
C16 Sm1 C17 28.62(8)
C3 Sm1 C17 145.17(11)
C5 Sm1 C17 132.58(8)
C1 Sm1 C17 95.27(8)
C4 Sm1 C17 156.00(8)
O2 Sm1 C18 78.42(8)
O1 Sm1 C18 81.09(9)
C16 Sm1 C18 51.60(8)
C3 Sm1 C18 162.15(11)
C5 Sm1 C18 144.90(9)
C1 Sm1 C18 121.26(8)
C4 Sm1 C18 169.12(8)
C17 Sm1 C18 26.98(8)
O2 Sm1 C2 92.21(8)
O1 Sm1 C2 134.83(10)
C16 Sm1 C2 106.13(8)
C3 Sm1 C2 28.58(11)
C5 Sm1 C2 66.86(8)
C1 Sm1 C2 27.11(8)
C4 Sm1 C2 52.52(8)
C17 Sm1 C2 116.59(8)
C18 Sm1 C2 137.91(8)
O2 Sm1 C14 134.39(8)
O1 Sm1 C14 75.87(10)
C16 Sm1 C14 51.40(8)
C3 Sm1 C14 131.06(11)
C5 Sm1 C14 79.29(9)
C1 Sm1 C14 110.69(9)
C4 Sm1 C14 105.09(8)
C17 Sm1 C14 65.45(8)
C18 Sm1 C14 65.72(9)
C2 Sm1 C14 133.30(8)
O2 Sm1 C15 143.94(9)
O1 Sm1 C15 102.31(12)
C16 Sm1 C15 28.53(10)
C3 Sm1 C15 125.60(9)
C5 Sm1 C15 82.17(10)
C1 Sm1 C15 87.68(10)
C4 Sm1 C15 109.20(10)
C17 Sm1 C15 52.13(10)
C18 Sm1 C15 65.52(10)
C2 Sm1 C15 113.78(10)
C14 Sm1 C15 26.84(10)
C2 C1 Sm1 78.71(18)
C1 C2 C3 126.3(3)
C1 C2 C6 117.8(3)
C3 C2 C6 115.8(3)
C1 C2 Sm1 74.17(17)
C3 C2 Sm1 71.4(2)
C6 C2 Sm1 130.07(18)
C4 C3 C2 131.5(4)
C4 C3 Sm1 79.5(2)
C2 C3 Sm1 80.0(2)
C5 C4 C3 127.2(3)
C5 C4 C10 118.6(3)
C3 C4 C10 114.2(3)
C5 C4 Sm1 74.17(17)
C3 C4 Sm1 72.0(2)
C10 C4 Sm1 130.68(19)
C4 C5 Sm1 78.54(17)
C7 C6 C9 107.3(3)
C7 C6 C8 107.8(3)
C9 C6 C8 108.3(3)
C7 C6 C2 113.5(3)
C9 C6 C2 111.3(2)
C8 C6 C2 108.5(2)
C13 C10 C12 107.5(3)
C13 C10 C11 106.8(3)
C12 C10 C11 109.3(3)
C13 C10 C4 113.3(3)
C12 C10 C4 112.3(3)
C11 C10 C4 107.4(2)
C15 C14 Sm1 77.0(2)
C14 C15 C16 126.6(4)
C14 C15 C19 118.0(3)
C16 C15 C19 115.3(3)
C14 C15 Sm1 76.2(2)
C16 C15 Sm1 70.0(2)
C19 C15 Sm1 132.6(2)
C17 C16 C15 130.2(3)
C17 C16 Sm1 80.50(16)
C15 C16 Sm1 81.5(2)
C18 C17 C16 127.3(3)
C18 C17 C23 117.8(3)
C16 C17 C23 114.9(2)
C18 C17 Sm1 76.73(17)
C16 C17 Sm1 70.88(16)
C23 C17 Sm1 126.44(18)
C17 C18 Sm1 76.29(17)
C22 C19 C20 106.4(3)
C22 C19 C21 108.4(3)
C20 C19 C21 107.7(3)
C22 C19 C15 114.6(3)
C20 C19 C15 113.3(3)
C21 C19 C15 106.3(3)
C26 C23 C25 107.3(2)
C26 C23 C24 106.8(2)
C25 C23 C24 109.7(2)
C26 C23 C17 113.9(2)
C25 C23 C17 110.2(2)
C24 C23 C17 108.9(2)
C27 O1 C30 105.4(2)
C27 O1 Sm1 120.88(16)
C30 O1 Sm1 126.17(17)
O1 C27 C28 106.7(3)
C27 C28 C29 104.4(3)
C30 C29 C28 102.4(3)
O1 C30 C29 104.6(3)
C31 O2 C34 108.9(2)
C31 O2 Sm1 124.97(17)
C34 O2 Sm1 125.93(16)
O2 C31 C32 106.1(2)
C31 C32 C33 101.6(2)
C34 C33 C32 102.0(3)
O2 C34 C33 105.4(2)

loop_
_geom_bond_atom_site_label_1
_geom_bond_atom_site_label_2
_geom_bond_distance
Sm1 O2 2.613(2)
Sm1 O1 2.6629(17)
Sm1 C16 2.814(3)
Sm1 C3 2.838(5)
Sm1 C5 2.881(3)
Sm1 C1 2.893(3)
Sm1 C4 2.934(3)
Sm1 C17 2.938(3)
Sm1 C18 2.943(3)
Sm1 C2 2.948(3)
Sm1 C14 2.953(3)
Sm1 C15 2.962(4)
C1 C2 1.370(4)
C2 C3 1.432(5)
C2 C6 1.548(4)
C3 C4 1.423(5)
C4 C5 1.373(4)
C4 C10 1.553(4)
C6 C7 1.534(4)
C6 C9 1.540(4)
C6 C8 1.541(4)
C10 C13 1.535(4)
C10 C12 1.536(4)
C10 C11 1.539(4)
C14 C15 1.373(5)
C15 C16 1.430(5)
C15 C19 1.555(5)
C16 C17 1.427(4)
C17 C18 1.372(4)
C17 C23 1.558(4)
C19 C22 1.535(4)
C19 C20 1.537(4)
C19 C21 1.537(4)
C23 C26 1.533(4)
C23 C25 1.536(4)
C23 C24 1.541(4)
O1 C27 1.435(3)
O1 C30 1.440(4)
C27 C28 1.526(4)
C28 C29 1.537(4)
C29 C30 1.507(4)
O2 C31 1.450(4)
O2 C34 1.453(3)
C31 C32 1.516(4)
C32 C33 1.524(4)
C33 C34 1.513(4)

loop_
_geom_torsion_atom_site_label_1
_geom_torsion_atom_site_label_2
_geom_torsion_atom_site_label_3
_geom_torsion_atom_site_label_4
_geom_torsion
O2 Sm1 C1 C2 -46.58(19)
O1 Sm1 C1 C2 47.2(3)
C16 Sm1 C1 C2 -167.76(19)
C3 Sm1 C1 C2 23.97(19)
C5 Sm1 C1 C2 82.19(19)
C4 Sm1 C1 C2 52.57(18)
C17 Sm1 C1 C2 -143.69(18)
C18 Sm1 C1 C2 -135.97(17)
C14 Sm1 C1 C2 150.58(17)
C15 Sm1 C1 C2 164.7(2)
Sm1 C1 C2 C3 -51.7(3)
Sm1 C1 C2 C6 127.4(2)
O2 Sm1 C2 C1 137.53(18)
O1 Sm1 C2 C1 -156.81(16)
C16 Sm1 C2 C1 12.5(2)
C3 Sm1 C2 C1 -138.2(3)
C5 Sm1 C2 C1 -86.27(19)
C4 Sm1 C2 C1 -113.4(2)
C17 Sm1 C2 C1 41.2(2)
C18 Sm1 C2 C1 62.4(2)
C14 Sm1 C2 C1 -39.2(2)
C15 Sm1 C2 C1 -16.8(2)
O2 Sm1 C2 C3 -84.3(2)
O1 Sm1 C2 C3 -18.6(3)
C16 Sm1 C2 C3 150.7(2)
C5 Sm1 C2 C3 51.9(2)
C1 Sm1 C2 C3 138.2(3)
C4 Sm1 C2 C3 24.8(2)
C17 Sm1 C2 C3 179.4(2)
C18 Sm1 C2 C3 -159.4(2)
C14 Sm1 C2 C3 99.0(2)
C15 Sm1 C2 C3 121.4(2)
O2 Sm1 C2 C6 24.2(3)
O1 Sm1 C2 C6 89.9(3)
C16 Sm1 C2 C6 -100.8(3)
C3 Sm1 C2 C6 108.5(3)
C5 Sm1 C2 C6 160.4(3)
C1 Sm1 C2 C6 -113.3(3)
C4 Sm1 C2 C6 133.3(3)
C17 Sm1 C2 C6 -72.1(3)
C18 Sm1 C2 C6 -50.9(3)
C14 Sm1 C2 C6 -152.5(2)
C15 Sm1 C2 C6 -130.1(3)
C1 C2 C3 C4 -13.5(7)
C6 C2 C3 C4 167.4(4)
Sm1 C2 C3 C4 -66.3(4)
C1 C2 C3 Sm1 52.8(3)
C6 C2 C3 Sm1 -126.3(2)
O2 Sm1 C3 C4 -128.2(2)
O1 Sm1 C3 C4 -58.0(2)
C16 Sm1 C3 C4 97.8(2)
C5 Sm1 C3 C4 22.55(18)
C1 Sm1 C3 C4 113.0(3)
C17 Sm1 C3 C4 134.8(2)
C18 Sm1 C3 C4 -174.0(3)
C2 Sm1 C3 C4 135.8(4)
C14 Sm1 C3 C4 28.2(3)
C15 Sm1 C3 C4 61.9(2)
O2 Sm1 C3 C2 96.1(2)
O1 Sm1 C3 C2 166.27(19)
C16 Sm1 C3 C2 -37.9(3)
C5 Sm1 C3 C2 -113.2(2)
C1 Sm1 C3 C2 -22.77(18)
C4 Sm1 C3 C2 -135.8(4)
C17 Sm1 C3 C2 -0.9(3)
C18 Sm1 C3 C2 50.2(5)
C14 Sm1 C3 C2 -107.6(2)
C15 Sm1 C3 C2 -73.9(2)
C2 C3 C4 C5 13.8(7)
Sm1 C3 C4 C5 -52.7(3)
C2 C3 C4 C10 -166.3(4)
Sm1 C3 C4 C10 127.3(2)
C2 C3 C4 Sm1 66.5(4)
O2 Sm1 C4 C5 -166.15(17)
O1 Sm1 C4 C5 -95.24(19)
C16 Sm1 C4 C5 32.9(2)
C3 Sm1 C4 C5 138.8(3)
C1 Sm1 C4 C5 86.82(19)
C17 Sm1 C4 C5 43.5(3)
C18 Sm1 C4 C5 -50.9(5)
C2 Sm1 C4 C5 113.9(2)
C14 Sm1 C4 C5 -19.56(19)
C15 Sm1 C4 C5 8.2(2)
O2 Sm1 C4 C3 55.0(2)
O1 Sm1 C4 C3 125.9(2)
C16 Sm1 C4 C3 -105.9(2)
C5 Sm1 C4 C3 -138.8(3)
C1 Sm1 C4 C3 -52.0(2)
C17 Sm1 C4 C3 -95.3(3)
C18 Sm1 C4 C3 170.3(4)
C2 Sm1 C4 C3 -24.9(2)
C14 Sm1 C4 C3 -158.4(2)
C15 Sm1 C4 C3 -130.59(19)
O2 Sm1 C4 C10 -51.8(3)
O1 Sm1 C4 C10 19.1(3)
C16 Sm1 C4 C10 147.3(2)
C3 Sm1 C4 C10 -106.8(4)
C5 Sm1 C4 C10 114.4(3)
C1 Sm1 C4 C10 -158.8(3)
C17 Sm1 C4 C10 157.9(2)
C18 Sm1 C4 C10 63.4(5)
C2 Sm1 C4 C10 -131.7(3)
C14 Sm1 C4 C10 94.8(3)
C15 Sm1 C4 C10 122.6(3)
C3 C4 C5 Sm1 51.8(3)
C10 C4 C5 Sm1 -128.1(2)
O2 Sm1 C5 C4 18.2(2)
O1 Sm1 C5 C4 85.87(19)
C16 Sm1 C5 C4 -153.83(18)
C3 Sm1 C5 C4 -23.50(19)
C1 Sm1 C5 C4 -81.48(19)
C17 Sm1 C5 C4 -157.63(16)
C18 Sm1 C5 C4 165.24(16)
C2 Sm1 C5 C4 -52.07(18)
C14 Sm1 C5 C4 160.80(19)
C15 Sm1 C5 C4 -172.2(2)
C1 C2 C6 C7 -3.9(4)
C3 C2 C6 C7 175.3(3)
Sm1 C2 C6 C7 88.5(3)
C1 C2 C6 C9 -125.1(3)
C3 C2 C6 C9 54.1(4)
Sm1 C2 C6 C9 -32.7(4)
C1 C2 C6 C8 115.9(3)
C3 C2 C6 C8 -65.0(4)
Sm1 C2 C6 C8 -151.8(2)
C5 C4 C10 C13 6.7(4)
C3 C4 C10 C13 -173.2(3)
Sm1 C4 C10 C13 -86.7(3)
C5 C4 C10 C12 128.7(3)
C3 C4 C10 C12 -51.2(4)
Sm1 C4 C10 C12 35.4(4)
C5 C4 C10 C11 -111.0(3)
C3 C4 C10 C11 69.1(4)
Sm1 C4 C10 C11 155.6(2)
O2 Sm1 C14 C15 -124.8(2)
O1 Sm1 C14 C15 -169.8(2)
C16 Sm1 C14 C15 -24.2(2)
C3 Sm1 C14 C15 89.3(3)
C5 Sm1 C14 C15 93.8(2)
C1 Sm1 C14 C15 32.6(2)
C4 Sm1 C14 C15 102.8(2)
C17 Sm1 C14 C15 -53.7(2)
C18 Sm1 C14 C15 -83.4(2)
C2 Sm1 C14 C15 50.5(3)
Sm1 C14 C15 C16 51.6(4)
Sm1 C14 C15 C19 -131.2(3)
O2 Sm1 C15 C14 85.3(3)
O1 Sm1 C15 C14 10.1(2)
C16 Sm1 C15 C14 137.9(3)
C3 Sm1 C15 C14 -112.0(2)
C5 Sm1 C15 C14 -81.7(2)
C1 Sm1 C15 C14 -149.7(2)
C4 Sm1 C15 C14 -85.5(2)
C17 Sm1 C15 C14 111.8(2)
C18 Sm1 C15 C14 84.2(2)
C2 Sm1 C15 C14 -142.1(2)
O2 Sm1 C15 C16 -52.7(3)
O1 Sm1 C15 C16 -127.9(2)
C3 Sm1 C15 C16 110.1(2)
C5 Sm1 C15 C16 140.3(2)
C1 Sm1 C15 C16 72.4(2)
C4 Sm1 C15 C16 136.52(19)
C17 Sm1 C15 C16 -26.15(17)
C18 Sm1 C15 C16 -53.73(19)
C2 Sm1 C15 C16 79.9(2)
C14 Sm1 C15 C16 -137.9(3)
O2 Sm1 C15 C19 -159.1(3)
O1 Sm1 C15 C19 125.7(3)
C16 Sm1 C15 C19 -106.5(4)
C3 Sm1 C15 C19 3.6(3)
C5 Sm1 C15 C19 33.8(3)
C1 Sm1 C15 C19 -34.1(3)
C4 Sm1 C15 C19 30.0(4)
C17 Sm1 C15 C19 -132.6(4)
C18 Sm1 C15 C19 -160.2(4)
C2 Sm1 C15 C19 -26.6(4)
C14 Sm1 C15 C19 115.6(4)
C14 C15 C16 C17 15.7(6)
C19 C15 C16 C17 -161.6(3)
Sm1 C15 C16 C17 69.8(3)
C14 C15 C16 Sm1 -54.1(4)
C19 C15 C16 Sm1 128.6(3)
O2 Sm1 C16 C17 12.79(19)
O1 Sm1 C16 C17 -72.29(17)
C3 Sm1 C16 C17 134.11(18)
C5 Sm1 C16 C17 -174.15(16)
C1 Sm1 C16 C17 122.05(17)
C4 Sm1 C16 C17 170.97(15)
C18 Sm1 C16 C17 -22.88(15)
C2 Sm1 C16 C17 116.28(16)
C14 Sm1 C16 C17 -110.67(19)
C15 Sm1 C16 C17 -133.4(3)
O2 Sm1 C16 C15 146.2(2)
O1 Sm1 C16 C15 61.1(2)
C3 Sm1 C16 C15 -92.5(2)
C5 Sm1 C16 C15 -40.7(2)
C1 Sm1 C16 C15 -104.5(2)
C4 Sm1 C16 C15 -55.6(2)
C17 Sm1 C16 C15 133.4(3)
C18 Sm1 C16 C15 110.6(2)
C2 Sm1 C16 C15 -110.3(2)
C14 Sm1 C16 C15 22.8(2)
C15 C16 C17 C18 -14.9(5)
Sm1 C16 C17 C18 55.3(3)
C15 C16 C17 C23 167.6(3)
Sm1 C16 C17 C23 -122.2(2)
C15 C16 C17 Sm1 -70.2(3)
O2 Sm1 C17 C18 52.97(18)
O1 Sm1 C17 C18 -18.97(19)
C16 Sm1 C17 C18 -137.8(3)
C3 Sm1 C17 C18 148.3(2)
C5 Sm1 C17 C18 -130.10(18)
C1 Sm1 C17 C18 165.33(18)
C4 Sm1 C17 C18 -155.50(19)
C2 Sm1 C17 C18 147.77(17)
C14 Sm1 C17 C18 -84.31(18)
C15 Sm1 C17 C18 -111.8(2)
O2 Sm1 C17 C16 -169.22(16)
O1 Sm1 C17 C16 118.85(16)
C3 Sm1 C17 C16 -73.9(2)
C5 Sm1 C17 C16 7.7(2)
C1 Sm1 C17 C16 -56.85(17)
C4 Sm1 C17 C16 -17.7(3)
C18 Sm1 C17 C16 137.8(3)
C2 Sm1 C17 C16 -74.42(18)
C14 Sm1 C17 C16 53.50(16)
C15 Sm1 C17 C16 26.06(17)
O2 Sm1 C17 C23 -61.9(2)
O1 Sm1 C17 C23 -133.9(2)
C16 Sm1 C17 C23 107.3(3)
C3 Sm1 C17 C23 33.3(3)
C5 Sm1 C17 C23 115.0(2)
C1 Sm1 C17 C23 50.4(2)
C4 Sm1 C17 C23 89.6(3)
C18 Sm1 C17 C23 -114.9(3)
C2 Sm1 C17 C23 32.9(2)
C14 Sm1 C17 C23 160.8(2)
C15 Sm1 C17 C23 133.3(3)
C16 C17 C18 Sm1 -52.9(3)
C23 C17 C18 Sm1 124.4(2)
O2 Sm1 C18 C17 -125.69(18)
O1 Sm1 C18 C17 161.63(19)
C16 Sm1 C18 C17 24.24(16)
C3 Sm1 C18 C17 -78.6(4)
C5 Sm1 C18 C17 78.4(2)
C1 Sm1 C18 C17 -17.2(2)
C4 Sm1 C18 C17 116.7(4)
C2 Sm1 C18 C17 -45.4(2)
C14 Sm1 C18 C17 83.19(18)
C15 Sm1 C18 C17 53.67(18)
C14 C15 C19 C22 134.6(4)
C16 C15 C19 C22 -47.9(4)
Sm1 C15 C19 C22 37.6(4)
C14 C15 C19 C20 12.3(5)
C16 C15 C19 C20 -170.2(3)
Sm1 C15 C19 C20 -84.8(4)
C14 C15 C19 C21 -105.8(4)
C16 C15 C19 C21 71.7(4)
Sm1 C15 C19 C21 157.2(3)
C18 C17 C23 C26 4.6(4)
C16 C17 C23 C26 -177.8(3)
Sm1 C17 C23 C26 98.4(3)
C18 C17 C23 C25 -116.0(3)
C16 C17 C23 C25 61.7(3)
Sm1 C17 C23 C25 -22.2(3)
C18 C17 C23 C24 123.6(3)
C16 C17 C23 C24 -58.7(3)
Sm1 C17 C23 C24 -142.6(2)
O2 Sm1 O1 C27 161.2(3)
C16 Sm1 O1 C27 -81.1(3)
C3 Sm1 O1 C27 78.1(3)
C5 Sm1 O1 C27 27.0(3)
C1 Sm1 O1 C27 59.2(5)
C4 Sm1 O1 C27 54.2(3)
C17 Sm1 O1 C27 -109.5(3)
C18 Sm1 O1 C27 -118.1(3)
C2 Sm1 O1 C27 87.3(3)
C14 Sm1 O1 C27 -51.1(3)
C15 Sm1 O1 C27 -55.7(3)
O2 Sm1 O1 C30 -53.8(3)
C16 Sm1 O1 C30 64.0(3)
C3 Sm1 O1 C30 -136.9(3)
C5 Sm1 O1 C30 172.0(3)
C1 Sm1 O1 C30 -155.8(3)
C4 Sm1 O1 C30 -160.7(3)
C17 Sm1 O1 C30 35.5(3)
C18 Sm1 O1 C30 26.9(3)
C2 Sm1 O1 C30 -127.7(3)
C14 Sm1 O1 C30 94.0(3)
C15 Sm1 O1 C30 89.3(3)
C30 O1 C27 C28 -29.8(4)
Sm1 O1 C27 C28 121.6(3)
O1 C27 C28 C29 6.7(4)
C27 C28 C29 C30 17.5(3)
C27 O1 C30 C29 41.7(3)
Sm1 O1 C30 C29 -107.7(3)
C28 C29 C30 O1 -36.0(3)
O1 Sm1 O2 C31 -56.7(2)
C16 Sm1 O2 C31 -168.9(2)
C3 Sm1 O2 C31 51.9(2)
C5 Sm1 O2 C31 20.3(3)
C1 Sm1 O2 C31 99.6(2)
C4 Sm1 O2 C31 28.9(2)
C17 Sm1 O2 C31 -162.8(2)
C18 Sm1 O2 C31 -141.1(2)
C2 Sm1 O2 C31 80.3(2)
C14 Sm1 O2 C31 -103.1(2)
C15 Sm1 O2 C31 -142.1(2)
O1 Sm1 O2 C34 128.2(2)
C16 Sm1 O2 C34 16.0(2)
C3 Sm1 O2 C34 -123.2(2)
C5 Sm1 O2 C34 -154.8(2)
C1 Sm1 O2 C34 -75.4(2)
C4 Sm1 O2 C34 -146.2(2)
C17 Sm1 O2 C34 22.1(2)
C18 Sm1 O2 C34 43.8(2)
C2 Sm1 O2 C34 -94.8(2)
C14 Sm1 O2 C34 81.9(2)
C15 Sm1 O2 C34 42.8(3)
C34 O2 C31 C32 -10.9(3)
Sm1 O2 C31 C32 173.32(18)
O2 C31 C32 C33 31.5(3)
C31 C32 C33 C34 -39.4(3)
C31 O2 C34 C33 -14.6(3)
Sm1 O2 C34 C33 161.10(18)
C32 C33 C34 O2 33.9(3)
